data_4023973
loop_
_publ_author_name
'Keiko Kawaguchi'
'Koji Nakano'
'Kyoko Nozaki'

_publ_section_title
;
 Synthesis of Ladder-Type \p-Conjugated Heteroacenes via
 Palladium-Catalyzed Double N-Arylation and
 Intramolecular O-Arylation
;
_journal_name_full 'Journal of Organic Chemistry'
_journal_page_first 5119
_journal_page_last 5128
_journal_paper_doi 10.1021/jo070427p
_journal_volume 72
_journal_year 2007
_chemical_formula_sum 'C30 H20 N2'
_chemical_formula_weight 408.48
_chemical_name_systematic
; 
 ? 
;
_space_group_IT_number 14
_symmetry_cell_setting monoclinic
_symmetry_space_group_name_Hall '-P 2yn'
_symmetry_space_group_name_H-M 'P 1 21/n 1'
_atom_sites_solution_hydrogens geom
_atom_sites_solution_primary direct
_atom_sites_solution_secondary difmap
_audit_creation_method SHELXL-97
_cell_angle_alpha 90.000(4)
_cell_angle_beta 102.793(4)
_cell_angle_gamma 90.000(4)
_cell_formula_units_Z 2
_cell_length_a 11.835(10)
_cell_length_b 6.627(5)
_cell_length_c 13.806(12)
_cell_measurement_reflns_used 2791
_cell_measurement_temperature 103(2)
_cell_measurement_theta_max 27.4835
_cell_measurement_theta_min 3.0267
_cell_volume 1055.9(15)
_computing_cell_refinement 'RIGAKU CrystalClear'
_computing_data_collection 'RIGAKU CrystalClear'
_computing_data_reduction 'RIGAKU CrystalClear'
_computing_molecular_graphics ORTEP-III
_computing_structure_refinement 'SHELXL-97 (Sheldrick, 1997)'
_computing_structure_solution SIR-97
_diffrn_ambient_temperature 103(2)
_diffrn_detector_area_resol_mean 7.31
_diffrn_measured_fraction_theta_full 0.949
_diffrn_measured_fraction_theta_max 0.949
_diffrn_measurement_device_type 'RIGAKU/MSC Meacury CCD'
_diffrn_measurement_method 'omega scans'
_diffrn_radiation_monochromator graphite
_diffrn_radiation_source 'fine-focus sealed tube'
_diffrn_radiation_type MoK\a
_diffrn_radiation_wavelength 0.71070
_diffrn_reflns_av_R_equivalents 0.0288
_diffrn_reflns_av_sigmaI/netI 0.0257
_diffrn_reflns_limit_h_max 12
_diffrn_reflns_limit_h_min -14
_diffrn_reflns_limit_k_max 7
_diffrn_reflns_limit_k_min -7
_diffrn_reflns_limit_l_max 16
_diffrn_reflns_limit_l_min -13
_diffrn_reflns_number 6288
_diffrn_reflns_theta_full 24.99
_diffrn_reflns_theta_max 24.99
_diffrn_reflns_theta_min 3.03
_exptl_absorpt_coefficient_mu 0.075
_exptl_absorpt_correction_T_max 0.9963
_exptl_absorpt_correction_T_min 0.9563
_exptl_absorpt_correction_type multi-scan
_exptl_crystal_colour Yellow
_exptl_crystal_density_diffrn 1.285
_exptl_crystal_density_method 'not measured'
_exptl_crystal_description Platelet
_exptl_crystal_F_000 428
_exptl_crystal_size_max 0.60
_exptl_crystal_size_mid 0.50
_exptl_crystal_size_min 0.05
_refine_diff_density_max 0.194
_refine_diff_density_min -0.181
_refine_diff_density_rms 0.042
_refine_ls_extinction_method none
_refine_ls_goodness_of_fit_ref 1.218
_refine_ls_hydrogen_treatment constr
_refine_ls_matrix_type full
_refine_ls_number_parameters 145
_refine_ls_number_reflns 1764
_refine_ls_number_restraints 0
_refine_ls_restrained_S_all 1.218
_refine_ls_R_factor_all 0.0583
_refine_ls_R_factor_gt 0.0494
_refine_ls_shift/su_max 0.000
_refine_ls_shift/su_mean 0.000
_refine_ls_structure_factor_coef Fsqd
_refine_ls_weighting_details 'calc w=1/[\s^2^(Fo^2^)+(0.0419P)^2^+0.3850P] where P=(Fo^2^+2Fc^2^)/3'
_refine_ls_weighting_scheme calc
_refine_ls_wR_factor_gt 0.1055
_refine_ls_wR_factor_ref 0.1103
_reflns_number_gt 1556
_reflns_number_total 1764
_reflns_threshold_expression >2sigma(I)
_cod_data_source_file jo070427psi20070301_041520.cif
_cod_data_source_block nphacene_2c
_cod_depositor_comments
;
The following automatic conversions were performed:
'_exptl_absorpt_correction_type' value 'Multi-scan' changed to
'multi-scan' according to
'/home/saulius/struct/CIF-dictionaries/cif_core.dic' dictionary named
'cif_core.dic' version 2.4.1 from 2010-06-29.

Automatic conversion script
Id: cif_fix_enum 1527 2010-12-29 10:47:43Z saulius 
;
_cod_original_sg_symbol_H-M 'P 21/n'
_cod_database_code 4023973

loop_
_symmetry_equiv_pos_as_xyz
'x, y, z'
'-x+1/2, y+1/2, -z+1/2'
'-x, -y, -z'
'x-1/2, -y-1/2, z-1/2'

loop_
_atom_site_label
_atom_site_type_symbol
_atom_site_fract_x
_atom_site_fract_y
_atom_site_fract_z
_atom_site_U_iso_or_equiv
_atom_site_adp_type
_atom_site_occupancy
_atom_site_symmetry_multiplicity
_atom_site_calc_flag
_atom_site_refinement_flags
_atom_site_disorder_assembly
_atom_site_disorder_group
C1 C 0.60154(15) 0.0559(2) 0.56570(13) 0.0195(4) Uani 1 1 d . . .
C2 C 0.50068(15) 0.1615(2) 0.57046(13) 0.0205(4) Uani 1 1 d . . .
H1 H 0.5009 0.2675 0.6169 0.025 Uiso 1 1 calc R . .
C3 C 0.40015(15) 0.1034(2) 0.50383(13) 0.0196(4) Uani 1 1 d . . .
N1 N 0.28719(12) 0.1783(2) 0.49253(11) 0.0207(4) Uani 1 1 d . . .
C4 C 0.21418(15) 0.0698(3) 0.41699(13) 0.0203(4) Uani 1 1 d . . .
C5 C 0.09621(15) 0.0955(3) 0.37641(14) 0.0231(4) Uani 1 1 d . . .
H2 H 0.0521 0.1952 0.4011 0.028 Uiso 1 1 calc R . .
C6 C 0.04615(16) -0.0302(3) 0.29880(14) 0.0242(4) Uani 1 1 d . . .
H3 H -0.0341 -0.0159 0.2699 0.029 Uiso 1 1 calc R . .
C7 C 0.10939(16) -0.1776(3) 0.26140(14) 0.0250(4) Uani 1 1 d . . .
H4 H 0.0719 -0.2611 0.2080 0.030 Uiso 1 1 calc R . .
C8 C 0.22676(16) -0.2024(3) 0.30196(13) 0.0229(4) Uani 1 1 d . . .
H5 H 0.2700 -0.3033 0.2772 0.027 Uiso 1 1 calc R . .
C9 C 0.28007(15) -0.0765(2) 0.37968(13) 0.0204(4) Uani 1 1 d . . .
C10 C 0.25262(15) 0.3392(2) 0.54824(13) 0.0197(4) Uani 1 1 d . . .
C11 C 0.31124(16) 0.5221(3) 0.55647(14) 0.0233(4) Uani 1 1 d . . .
H6 H 0.3731 0.5416 0.5238 0.028 Uiso 1 1 calc R . .
C12 C 0.27866(17) 0.6766(3) 0.61307(14) 0.0269(4) Uani 1 1 d . . .
H7 H 0.3195 0.8011 0.6202 0.032 Uiso 1 1 calc R . .
C13 C 0.18747(17) 0.6494(3) 0.65874(15) 0.0282(5) Uani 1 1 d . . .
H8 H 0.1657 0.7549 0.6975 0.034 Uiso 1 1 calc R . .
C14 C 0.12743(17) 0.4680(3) 0.64817(14) 0.0284(5) Uani 1 1 d . . .
H9 H 0.0634 0.4507 0.6785 0.034 Uiso 1 1 calc R . .
C15 C 0.16051(16) 0.3121(3) 0.59362(14) 0.0247(4) Uani 1 1 d . . .
H10 H 0.1202 0.1872 0.5874 0.030 Uiso 1 1 calc R . .

loop_
_atom_site_aniso_label
_atom_site_aniso_U_11
_atom_site_aniso_U_22
_atom_site_aniso_U_33
_atom_site_aniso_U_23
_atom_site_aniso_U_13
_atom_site_aniso_U_12
C1 0.0209(10) 0.0177(8) 0.0191(9) 0.0020(7) 0.0026(7) 0.0001(7)
C2 0.0219(10) 0.0175(9) 0.0220(9) -0.0007(7) 0.0045(8) 0.0001(7)
C3 0.0197(9) 0.0166(9) 0.0225(9) 0.0034(7) 0.0047(8) 0.0013(7)
N1 0.0184(8) 0.0183(8) 0.0242(8) -0.0031(6) 0.0019(7) 0.0022(6)
C4 0.0199(10) 0.0186(9) 0.0216(10) 0.0010(7) 0.0030(8) -0.0015(7)
C5 0.0208(10) 0.0235(9) 0.0248(10) 0.0016(7) 0.0051(8) 0.0023(7)
C6 0.0176(9) 0.0288(10) 0.0257(10) 0.0019(8) 0.0036(8) -0.0006(8)
C7 0.0244(10) 0.0236(10) 0.0257(10) -0.0041(7) 0.0029(8) -0.0030(8)
C8 0.0244(10) 0.0204(9) 0.0239(10) -0.0006(7) 0.0053(8) -0.0004(7)
C9 0.0204(10) 0.0173(9) 0.0237(10) 0.0036(7) 0.0049(8) 0.0007(7)
C10 0.0190(9) 0.0195(9) 0.0197(9) 0.0005(7) 0.0022(7) 0.0042(7)
C11 0.0211(10) 0.0225(9) 0.0264(10) 0.0027(7) 0.0057(8) 0.0017(7)
C12 0.0267(11) 0.0192(9) 0.0318(11) -0.0001(8) -0.0002(9) 0.0028(8)
C13 0.0273(11) 0.0258(10) 0.0297(11) -0.0038(8) 0.0025(9) 0.0086(8)
C14 0.0241(10) 0.0332(10) 0.0300(11) -0.0002(8) 0.0104(9) 0.0046(8)
C15 0.0245(10) 0.0228(10) 0.0277(10) 0.0014(7) 0.0076(8) -0.0001(7)

loop_
_atom_type_symbol
_atom_type_description
_atom_type_scat_dispersion_real
_atom_type_scat_dispersion_imag
_atom_type_scat_source
C C 0.0033 0.0016 'International Tables Vol C Tables 4.2.6.8 and 6.1.1.4'
H H 0.0000 0.0000 'International Tables Vol C Tables 4.2.6.8 and 6.1.1.4'
N N 0.0061 0.0033 'International Tables Vol C Tables 4.2.6.8 and 6.1.1.4'

loop_
_geom_angle_atom_site_label_1
_geom_angle_atom_site_label_2
_geom_angle_atom_site_label_3
_geom_angle
_geom_angle_site_symmetry_1
_geom_angle_site_symmetry_3
_geom_angle_publ_flag
C2 C1 C3 121.21(16) . 3_656 ?
C2 C1 C9 131.96(17) . 3_656 ?
C3 C1 C9 106.82(15) 3_656 3_656 ?
C3 C2 C1 116.47(17) . . ?
C3 C2 H1 121.8 . . ?
C1 C2 H1 121.8 . . ?
C2 C3 N1 129.20(17) . . ?
C2 C3 C1 122.32(16) . 3_656 ?
N1 C3 C1 108.47(15) . 3_656 ?
C4 N1 C3 108.52(15) . . ?
C4 N1 C10 125.68(15) . . ?
C3 N1 C10 125.79(15) . . ?
C5 C4 N1 129.44(16) . . ?
C5 C4 C9 121.49(17) . . ?
N1 C4 C9 109.01(16) . . ?
C6 C5 C4 117.16(17) . . ?
C6 C5 H2 121.4 . . ?
C4 C5 H2 121.4 . . ?
C5 C6 C7 122.34(18) . . ?
C5 C6 H3 118.8 . . ?
C7 C6 H3 118.8 . . ?
C8 C7 C6 120.28(17) . . ?
C8 C7 H4 119.9 . . ?
C6 C7 H4 119.9 . . ?
C7 C8 C9 118.77(17) . . ?
C7 C8 H5 120.6 . . ?
C9 C8 H5 120.6 . . ?
C8 C9 C4 119.95(17) . . ?
C8 C9 C1 132.84(16) . 3_656 ?
C4 C9 C1 107.19(16) . 3_656 ?
C15 C10 C11 120.37(16) . . ?
C15 C10 N1 119.73(16) . . ?
C11 C10 N1 119.90(16) . . ?
C10 C11 C12 119.48(18) . . ?
C10 C11 H6 120.3 . . ?
C12 C11 H6 120.3 . . ?
C13 C12 C11 120.18(18) . . ?
C13 C12 H7 119.9 . . ?
C11 C12 H7 119.9 . . ?
C12 C13 C14 120.03(18) . . ?
C12 C13 H8 120.0 . . ?
C14 C13 H8 120.0 . . ?
C15 C14 C13 120.24(19) . . ?
C15 C14 H9 119.9 . . ?
C13 C14 H9 119.9 . . ?
C10 C15 C14 119.68(18) . . ?
C10 C15 H10 120.2 . . ?
C14 C15 H10 120.2 . . ?

loop_
_geom_bond_atom_site_label_1
_geom_bond_atom_site_label_2
_geom_bond_distance
_geom_bond_site_symmetry_2
_geom_bond_publ_flag
C1 C2 1.398(3) . ?
C1 C3 1.424(3) 3_656 ?
C1 C9 1.443(3) 3_656 ?
C2 C3 1.388(3) . ?
C2 H1 0.9500 . ?
C3 N1 1.402(2) . ?
C3 C1 1.424(3) 3_656 ?
N1 C4 1.397(2) . ?
N1 C10 1.427(2) . ?
C4 C5 1.395(3) . ?
C4 C9 1.411(3) . ?
C5 C6 1.383(3) . ?
C5 H2 0.9500 . ?
C6 C7 1.397(3) . ?
C6 H3 0.9500 . ?
C7 C8 1.388(3) . ?
C7 H4 0.9500 . ?
C8 C9 1.395(3) . ?
C8 H5 0.9500 . ?
C9 C1 1.443(3) 3_656 ?
C10 C15 1.384(3) . ?
C10 C11 1.388(3) . ?
C11 C12 1.394(3) . ?
C11 H6 0.9500 . ?
C12 C13 1.377(3) . ?
C12 H7 0.9500 . ?
C13 C14 1.387(3) . ?
C13 H8 0.9500 . ?
C14 C15 1.385(3) . ?
C14 H9 0.9500 . ?
C15 H10 0.9500 . ?

loop_
_geom_torsion_atom_site_label_1
_geom_torsion_atom_site_label_2
_geom_torsion_atom_site_label_3
_geom_torsion_atom_site_label_4
_geom_torsion
_geom_torsion_site_symmetry_1
_geom_torsion_site_symmetry_2
_geom_torsion_site_symmetry_3
_geom_torsion_site_symmetry_4
_geom_torsion_publ_flag
C3 C1 C2 C3 -0.4(3) 3_656 . . . ?
C9 C1 C2 C3 178.43(17) 3_656 . . . ?
C1 C2 C3 N1 178.79(16) . . . . ?
C1 C2 C3 C1 0.4(3) . . . 3_656 ?
C2 C3 N1 C4 -178.75(17) . . . . ?
C1 C3 N1 C4 -0.17(19) 3_656 . . . ?
C2 C3 N1 C10 1.6(3) . . . . ?
C1 C3 N1 C10 -179.77(15) 3_656 . . . ?
C3 N1 C4 C5 -176.81(17) . . . . ?
C10 N1 C4 C5 2.8(3) . . . . ?
C3 N1 C4 C9 0.30(19) . . . . ?
C10 N1 C4 C9 179.91(15) . . . . ?
N1 C4 C5 C6 177.58(17) . . . . ?
C9 C4 C5 C6 0.8(3) . . . . ?
C4 C5 C6 C7 -0.1(3) . . . . ?
C5 C6 C7 C8 0.0(3) . . . . ?
C6 C7 C8 C9 -0.6(3) . . . . ?
C7 C8 C9 C4 1.4(3) . . . . ?
C7 C8 C9 C1 -176.73(18) . . . 3_656 ?
C5 C4 C9 C8 -1.5(3) . . . . ?
N1 C4 C9 C8 -178.84(15) . . . . ?
C5 C4 C9 C1 177.07(16) . . . 3_656 ?
N1 C4 C9 C1 -0.31(19) . . . 3_656 ?
C4 N1 C10 C15 51.7(2) . . . . ?
C3 N1 C10 C15 -128.75(19) . . . . ?
C4 N1 C10 C11 -128.13(19) . . . . ?
C3 N1 C10 C11 51.4(2) . . . . ?
C15 C10 C11 C12 1.7(3) . . . . ?
N1 C10 C11 C12 -178.43(16) . . . . ?
C10 C11 C12 C13 -1.3(3) . . . . ?
C11 C12 C13 C14 -0.3(3) . . . . ?
C12 C13 C14 C15 1.5(3) . . . . ?
C11 C10 C15 C14 -0.5(3) . . . . ?
N1 C10 C15 C14 179.63(16) . . . . ?
C13 C14 C15 C10 -1.1(3) . . . . ?
